data_1564170
loop_
_publ_author_name
'Mansour, Ahmed M.'
'Radacki, Krzysztof'

_publ_section_title
;
 Spectroscopic and antimicrobial activity of photoactivatable tricarbonyl
 Mn(I) terpyridine compounds
;
_journal_name_full 'Inorganica Chimica Acta'
_journal_page_first 119806
_journal_paper_doi 10.1016/j.ica.2020.119806
_journal_volume 511
_journal_year 2020
_chemical_formula_moiety 'C28 H22 N7 O4 Mn, C H Cl3'
_chemical_formula_sum 'C29 H23 Cl3 Mn N7 O4'
_chemical_formula_weight 694.83
_space_group_crystal_system monoclinic
_space_group_IT_number 14
_space_group_name_Hall '-P 2ybc'
_space_group_name_H-M_alt 'P 1 21/c 1'
_atom_sites_solution_hydrogens geom
_atom_sites_solution_primary dual
_atom_sites_solution_secondary difmap
_cell_angle_alpha 90
_cell_angle_beta 99.123(10)
_cell_angle_gamma 90
_cell_formula_units_Z 4
_cell_length_a 14.198(4)
_cell_length_b 7.011(2)
_cell_length_c 29.931(6)
_cell_measurement_reflns_used 9931
_cell_measurement_temperature 100(2)
_cell_measurement_theta_max 27.55
_cell_measurement_theta_min 2.91
_cell_volume 2941.7(13)
_computing_cell_refinement 'Saint+ ver. V8.37A (Bruker AXS)'
_computing_data_collection 'APEX2 ver. 2014.9 (Bruker AXS)'
_computing_data_reduction 'Saint+ ver. V8.37A (Bruker AXS)'
_computing_molecular_graphics 'ShelXLe (Huebschle et all, 2011)'
_computing_publication_material 'SHELXL-2018/1 (Sheldrick, 2018)'
_computing_structure_refinement 'SHELXL-2018/1 (Sheldrick, 2018)'
_computing_structure_solution 'SHELXT (Sheldrick, 2014)'
_diffrn_ambient_temperature 100(2)
_diffrn_detector 'CMOS area detector (Photon II)'
_diffrn_detector_area_resol_mean 7.5
_diffrn_measured_fraction_theta_full 0.999
_diffrn_measured_fraction_theta_max 0.991
_diffrn_measurement_device_type 'Bruker D8 Quest'
_diffrn_measurement_method '\f and \w scans'
_diffrn_radiation_monochromator 'multi-layer mirror'
_diffrn_radiation_type MoK\a
_diffrn_radiation_wavelength 0.71073
_diffrn_reflns_av_R_equivalents 0.0344
_diffrn_reflns_av_unetI/netI 0.0310
_diffrn_reflns_Laue_measured_fraction_full 0.999
_diffrn_reflns_Laue_measured_fraction_max 0.991
_diffrn_reflns_limit_h_max 17
_diffrn_reflns_limit_h_min -18
_diffrn_reflns_limit_k_max 8
_diffrn_reflns_limit_k_min -9
_diffrn_reflns_limit_l_max 38
_diffrn_reflns_limit_l_min -38
_diffrn_reflns_number 34233
_diffrn_reflns_point_group_measured_fraction_full 0.999
_diffrn_reflns_point_group_measured_fraction_max 0.991
_diffrn_reflns_theta_full 26.000
_diffrn_reflns_theta_max 27.572
_diffrn_reflns_theta_min 1.837
_diffrn_source 'microfocus sealed tube (Incoatec ImS)'
_exptl_absorpt_coefficient_mu 0.771
_exptl_absorpt_correction_T_max 0.7456
_exptl_absorpt_correction_T_min 0.6126
_exptl_absorpt_correction_type multi-scan
_exptl_absorpt_process_details 'SadAbs 2016/2 (Bruker AXS)'
_exptl_crystal_colour yellow
_exptl_crystal_density_diffrn 1.569
_exptl_crystal_description needle
_exptl_crystal_F_000 1416
_exptl_crystal_size_max 0.259
_exptl_crystal_size_mid 0.078
_exptl_crystal_size_min 0.033
_refine_diff_density_max 0.445
_refine_diff_density_min -0.396
_refine_diff_density_rms 0.070
_refine_ls_extinction_coef .
_refine_ls_extinction_method none
_refine_ls_goodness_of_fit_ref 1.135
_refine_ls_hydrogen_treatment constr
_refine_ls_matrix_type full
_refine_ls_number_parameters 397
_refine_ls_number_reflns 6739
_refine_ls_number_restraints 0
_refine_ls_restrained_S_all 1.135
_refine_ls_R_factor_all 0.0490
_refine_ls_R_factor_gt 0.0401
_refine_ls_shift/su_max 0.003
_refine_ls_shift/su_mean 0.000
_refine_ls_structure_factor_coef Fsqd
_refine_ls_weighting_details 'w=1/[\s^2^(Fo^2^)+5.2339P] where P=(Fo^2^+2Fc^2^)/3'
_refine_ls_weighting_scheme calc
_refine_ls_wR_factor_gt 0.0853
_refine_ls_wR_factor_ref 0.0883
_reflns_Friedel_coverage 0.000
_reflns_Friedel_fraction_full .
_reflns_Friedel_fraction_max .
_reflns_number_gt 5780
_reflns_number_total 6739
_reflns_threshold_expression 'I > 2\s(I)'
_cod_data_source_file ICA-2020-511-119806.cif
_cod_data_source_block 5
_cod_original_cell_volume 2941.8(14)
_cod_original_sg_symbol_H-M 'P 21/c'
_cod_database_code 1564170
_shelx_space_group_comment
;
The symmetry employed for this shelxl refinement is uniquely defined
by the following loop, which should always be used as a source of
symmetry information in preference to the above space-group names.
They are only intended as comments.
;
_shelx_estimated_absorpt_t_min 0.644
_shelx_estimated_absorpt_t_max 0.952

loop_
_space_group_symop_operation_xyz
'x, y, z'
'-x, y+1/2, -z+1/2'
'-x, -y, -z'
'x, -y-1/2, z-1/2'

loop_
_atom_site_label
_atom_site_type_symbol
_atom_site_fract_x
_atom_site_fract_y
_atom_site_fract_z
_atom_site_U_iso_or_equiv
_atom_site_adp_type
_atom_site_occupancy
_atom_site_site_symmetry_order
_atom_site_calc_flag
_atom_site_refinement_flags_posn
_atom_site_refinement_flags_adp
_atom_site_refinement_flags_occupancy
_atom_site_disorder_assembly
_atom_site_disorder_group
Mn1 Mn 0.50073(2) 0.53462(5) 0.64653(2) 0.01599(8) Uani 1 1 d . . . . .
N1 N 0.44980(14) 0.3206(3) 0.59998(7) 0.0211(4) Uani 1 1 d . . . . .
O1 O 0.57833(13) 0.8202(3) 0.71476(6) 0.0289(4) Uani 1 1 d . . . . .
C1 C 0.54752(17) 0.7139(3) 0.68694(8) 0.0208(5) Uani 1 1 d . . . . .
N2 N 0.36706(14) 0.3214(3) 0.58346(6) 0.0201(4) Uani 1 1 d . . . . .
O2 O 0.58788(14) 0.2481(3) 0.71250(6) 0.0311(4) Uani 1 1 d . . . . .
C2 C 0.55465(17) 0.3570(3) 0.68602(8) 0.0208(5) Uani 1 1 d . . . . .
N3 N 0.28820(15) 0.3174(3) 0.56633(8) 0.0303(5) Uani 1 1 d . . . . .
O3 O 0.33298(12) 0.4833(3) 0.69287(6) 0.0285(4) Uani 1 1 d . . . . .
C3 C 0.39540(17) 0.5091(3) 0.67398(8) 0.0200(5) Uani 1 1 d . . . . .
N1_1 N 0.44442(13) 0.7155(3) 0.59400(6) 0.0161(4) Uani 1 1 d . . . . .
C2_1 C 0.49072(16) 0.7002(3) 0.55756(7) 0.0165(4) Uani 1 1 d . . . . .
C3_1 C 0.45100(16) 0.7591(3) 0.51464(7) 0.0176(4) Uani 1 1 d . . . . .
H3_1 H 0.485840 0.744489 0.490254 0.021 Uiso 1 1 calc R U . . .
C4_1 C 0.35964(16) 0.8403(3) 0.50684(7) 0.0167(4) Uani 1 1 d . . . . .
C5_1 C 0.31568(16) 0.8641(3) 0.54492(7) 0.0177(4) Uani 1 1 d . . . . .
H5_1 H 0.254946 0.923935 0.541800 0.021 Uiso 1 1 calc R U . . .
C6_1 C 0.35853(16) 0.8027(3) 0.58703(7) 0.0168(4) Uani 1 1 d . . . . .
N7_1 N 0.61125(13) 0.5541(3) 0.61095(6) 0.0169(4) Uani 1 1 d . . . . .
C8_1 C 0.58799(15) 0.6214(3) 0.56827(7) 0.0161(4) Uani 1 1 d . . . . .
C9_1 C 0.65395(16) 0.6261(3) 0.53849(8) 0.0191(5) Uani 1 1 d . . . . .
H9_1 H 0.635820 0.671281 0.508440 0.023 Uiso 1 1 calc R U . . .
C10_1 C 0.74607(17) 0.5643(3) 0.55312(8) 0.0210(5) Uani 1 1 d . . . . .
H10_1 H 0.791912 0.565670 0.533189 0.025 Uiso 1 1 calc R U . . .
C11_1 C 0.77071(16) 0.5004(3) 0.59710(8) 0.0208(5) Uani 1 1 d . . . . .
H11_1 H 0.833992 0.459822 0.608084 0.025 Uiso 1 1 calc R U . . .
C12_1 C 0.70155(16) 0.4966(3) 0.62483(8) 0.0190(5) Uani 1 1 d . . . . .
H12_1 H 0.718512 0.451433 0.654959 0.023 Uiso 1 1 calc R U . . .
C13_1 C 0.30849(16) 0.8424(3) 0.62632(7) 0.0179(4) Uani 1 1 d . . . . .
N14_1 N 0.21975(14) 0.7737(3) 0.62287(7) 0.0223(4) Uani 1 1 d . . . . .
C15_1 C 0.17175(18) 0.8151(4) 0.65680(8) 0.0260(5) Uani 1 1 d . . . . .
H15_1 H 0.108893 0.766271 0.655240 0.031 Uiso 1 1 calc R U . . .
C16_1 C 0.20842(19) 0.9247(4) 0.69389(8) 0.0267(5) Uani 1 1 d . . . . .
H16_1 H 0.171779 0.949057 0.717222 0.032 Uiso 1 1 calc R U . . .
C17_1 C 0.29934(18) 0.9979(3) 0.69636(8) 0.0245(5) Uani 1 1 d . . . . .
H17_1 H 0.325983 1.075741 0.721148 0.029 Uiso 1 1 calc R U . . .
C18_1 C 0.35128(17) 0.9557(3) 0.66191(8) 0.0206(5) Uani 1 1 d . . . . .
H18_1 H 0.414216 1.003101 0.662702 0.025 Uiso 1 1 calc R U . . .
C1_2 C 0.31205(16) 0.8984(3) 0.46148(7) 0.0172(4) Uani 1 1 d . . . . .
C2_2 C 0.36215(16) 0.9163(3) 0.42496(7) 0.0169(4) Uani 1 1 d . . . . .
H2_2 H 0.428427 0.888173 0.429319 0.020 Uiso 1 1 calc R U . . .
C3_2 C 0.31733(16) 0.9739(3) 0.38278(7) 0.0175(4) Uani 1 1 d . . . . .
H3_2 H 0.353188 0.983886 0.358643 0.021 Uiso 1 1 calc R U . . .
C4_2 C 0.21980(16) 1.0178(3) 0.37501(7) 0.0171(4) Uani 1 1 d . . . . .
C5_2 C 0.16869(16) 0.9941(3) 0.41121(7) 0.0189(5) Uani 1 1 d . . . . .
H5_2 H 0.102042 1.018585 0.406716 0.023 Uiso 1 1 calc R U . . .
C6_2 C 0.21422(16) 0.9357(3) 0.45326(7) 0.0194(5) Uani 1 1 d . . . . .
H6_2 H 0.178058 0.920566 0.477144 0.023 Uiso 1 1 calc R U . . .
N1_3 N 0.17697(13) 1.0899(3) 0.33307(6) 0.0179(4) Uani 1 1 d . . . . .
C2_3 C 0.07903(17) 1.1561(4) 0.32825(8) 0.0220(5) Uani 1 1 d . . . . .
H2A_3 H 0.069438 1.229199 0.355463 0.026 Uiso 1 1 calc R U . . .
H2AB_3 H 0.035131 1.045485 0.325275 0.026 Uiso 1 1 calc R U . . .
C3_3 C 0.05729(18) 1.2818(4) 0.28662(8) 0.0249(5) Uani 1 1 d . . . . .
H3A_3 H -0.009927 1.324652 0.283093 0.030 Uiso 1 1 calc R U . . .
H3AB_3 H 0.098535 1.396378 0.290697 0.030 Uiso 1 1 calc R U . . .
O4_3 O 0.07264(12) 1.1833(3) 0.24680(5) 0.0264(4) Uani 1 1 d . . . . .
C5_3 C 0.16859(17) 1.1179(4) 0.25149(8) 0.0263(5) Uani 1 1 d . . . . .
H5A_3 H 0.212080 1.229180 0.254469 0.032 Uiso 1 1 calc R U . . .
H5AB_3 H 0.177722 1.047237 0.223867 0.032 Uiso 1 1 calc R U . . .
C6_3 C 0.19422(17) 0.9898(3) 0.29218(7) 0.0217(5) Uani 1 1 d . . . . .
H6A_3 H 0.155200 0.872238 0.288104 0.026 Uiso 1 1 calc R U . . .
H6AB_3 H 0.262251 0.952891 0.295255 0.026 Uiso 1 1 calc R U . . .
C1_4 C 0.07846(19) 0.3819(4) 0.58412(8) 0.0291(6) Uani 1 1 d . . . . .
H1_4 H 0.147257 0.417576 0.586460 0.035 Uiso 1 1 calc R U . . .
Cl2_4 Cl 0.00833(5) 0.57320(11) 0.55974(2) 0.03599(16) Uani 1 1 d . . . . .
Cl3_4 Cl 0.05724(5) 0.17525(12) 0.55003(3) 0.04173(18) Uani 1 1 d . . . . .
Cl4_4 Cl 0.05332(5) 0.33478(10) 0.63910(2) 0.03477(16) Uani 1 1 d . . . . .

loop_
_atom_site_aniso_label
_atom_site_aniso_U_11
_atom_site_aniso_U_22
_atom_site_aniso_U_33
_atom_site_aniso_U_23
_atom_site_aniso_U_13
_atom_site_aniso_U_12
Mn1 0.01892(17) 0.01220(16) 0.01673(16) 0.00066(13) 0.00247(12) 0.00057(13)
N1 0.0212(10) 0.0156(10) 0.0267(10) -0.0034(8) 0.0049(8) -0.0014(8)
O1 0.0376(10) 0.0237(9) 0.0239(9) -0.0046(7) 0.0000(8) -0.0036(8)
C1 0.0249(12) 0.0175(11) 0.0203(11) 0.0052(9) 0.0043(9) 0.0035(9)
N2 0.0267(11) 0.0128(9) 0.0221(10) -0.0028(8) 0.0085(8) -0.0013(8)
O2 0.0391(11) 0.0243(10) 0.0295(10) 0.0088(8) 0.0044(8) 0.0085(8)
C2 0.0222(12) 0.0183(12) 0.0224(11) -0.0023(9) 0.0054(9) -0.0010(9)
N3 0.0213(11) 0.0345(13) 0.0341(12) -0.0093(10) 0.0010(9) 0.0002(9)
O3 0.0269(9) 0.0276(10) 0.0336(10) 0.0089(8) 0.0127(8) 0.0031(8)
C3 0.0250(12) 0.0143(11) 0.0195(11) 0.0011(8) 0.0002(9) 0.0023(9)
N1_1 0.0190(9) 0.0124(9) 0.0168(9) -0.0018(7) 0.0023(7) -0.0009(7)
C2_1 0.0194(11) 0.0108(10) 0.0195(11) -0.0025(8) 0.0035(8) -0.0021(8)
C3_1 0.0207(11) 0.0143(11) 0.0183(11) -0.0015(8) 0.0049(8) -0.0022(9)
C4_1 0.0218(11) 0.0108(10) 0.0173(10) -0.0010(8) 0.0025(8) -0.0019(9)
C5_1 0.0187(11) 0.0151(11) 0.0192(11) -0.0010(8) 0.0027(8) 0.0029(9)
C6_1 0.0197(11) 0.0117(10) 0.0190(11) -0.0018(8) 0.0031(8) -0.0006(8)
N7_1 0.0199(9) 0.0116(9) 0.0188(9) -0.0011(7) 0.0016(7) -0.0016(7)
C8_1 0.0172(11) 0.0116(10) 0.0189(11) -0.0030(8) 0.0008(8) -0.0026(8)
C9_1 0.0213(11) 0.0154(11) 0.0207(11) -0.0028(9) 0.0039(9) -0.0010(9)
C10_1 0.0209(11) 0.0162(11) 0.0271(12) -0.0045(9) 0.0073(9) -0.0016(9)
C11_1 0.0180(11) 0.0143(11) 0.0293(12) -0.0025(9) 0.0014(9) -0.0009(9)
C12_1 0.0210(11) 0.0124(11) 0.0222(11) -0.0003(8) -0.0007(9) -0.0022(9)
C13_1 0.0221(11) 0.0140(11) 0.0174(10) 0.0020(8) 0.0027(8) 0.0048(9)
N14_1 0.0201(10) 0.0238(11) 0.0238(10) -0.0024(8) 0.0053(8) 0.0025(8)
C15_1 0.0213(12) 0.0287(14) 0.0298(13) -0.0023(11) 0.0095(10) 0.0008(10)
C16_1 0.0325(14) 0.0252(13) 0.0248(12) -0.0025(10) 0.0122(10) 0.0043(11)
C17_1 0.0335(13) 0.0201(12) 0.0200(11) -0.0039(9) 0.0048(10) 0.0030(10)
C18_1 0.0246(12) 0.0155(11) 0.0214(11) -0.0013(9) 0.0029(9) 0.0011(9)
C1_2 0.0217(11) 0.0118(10) 0.0180(11) -0.0011(8) 0.0027(9) -0.0009(9)
C2_2 0.0190(11) 0.0108(10) 0.0207(11) -0.0011(8) 0.0028(8) -0.0011(8)
C3_2 0.0221(11) 0.0139(10) 0.0174(10) -0.0026(8) 0.0064(8) -0.0019(9)
C4_2 0.0238(11) 0.0104(10) 0.0168(10) -0.0005(8) 0.0024(8) -0.0011(9)
C5_2 0.0177(10) 0.0189(12) 0.0203(11) 0.0012(9) 0.0039(8) 0.0015(9)
C6_2 0.0230(11) 0.0173(11) 0.0184(11) 0.0001(9) 0.0055(9) 0.0002(9)
N1_3 0.0201(9) 0.0183(10) 0.0154(9) 0.0003(7) 0.0026(7) 0.0036(8)
C2_3 0.0229(12) 0.0233(12) 0.0199(11) 0.0011(9) 0.0040(9) 0.0052(10)
C3_3 0.0280(13) 0.0262(13) 0.0205(12) 0.0029(10) 0.0035(10) 0.0088(11)
O4_3 0.0251(9) 0.0363(10) 0.0171(8) 0.0014(7) 0.0012(7) 0.0066(8)
C5_3 0.0233(12) 0.0373(15) 0.0189(11) 0.0046(10) 0.0053(9) 0.0042(11)
C6_3 0.0265(12) 0.0206(12) 0.0177(11) -0.0018(9) 0.0027(9) 0.0036(10)
C1_4 0.0259(13) 0.0365(15) 0.0243(13) -0.0033(11) 0.0027(10) 0.0000(11)
Cl2_4 0.0325(3) 0.0457(4) 0.0286(3) 0.0046(3) 0.0011(3) 0.0048(3)
Cl3_4 0.0367(4) 0.0464(4) 0.0436(4) -0.0179(3) 0.0110(3) -0.0063(3)
Cl4_4 0.0422(4) 0.0365(4) 0.0245(3) 0.0018(3) 0.0019(3) -0.0042(3)

loop_
_atom_type_symbol
_atom_type_description
_atom_type_scat_dispersion_real
_atom_type_scat_dispersion_imag
_atom_type_scat_source
C C 0.0033 0.0016 'International Tables Vol C Tables 4.2.6.8 and 6.1.1.4'
H H 0.0000 0.0000 'International Tables Vol C Tables 4.2.6.8 and 6.1.1.4'
N N 0.0061 0.0033 'International Tables Vol C Tables 4.2.6.8 and 6.1.1.4'
O O 0.0106 0.0060 'International Tables Vol C Tables 4.2.6.8 and 6.1.1.4'
Cl Cl 0.1484 0.1585 'International Tables Vol C Tables 4.2.6.8 and 6.1.1.4'
Mn Mn 0.3368 0.7283 'International Tables Vol C Tables 4.2.6.8 and 6.1.1.4'

loop_
_exptl_crystal_face_index_h
_exptl_crystal_face_index_k
_exptl_crystal_face_index_l
_exptl_crystal_face_perp_dist
0.00 -1.00 -1.00 0.1120
0.00 1.00 1.00 0.1220
1.00 -1.00 1.00 0.1000
-1.00 1.00 -1.00 0.1150
-4.00 0.00 5.00 0.0190
-1.00 0.00 -2.00 0.0380
1.00 0.00 2.00 0.0130
-1.00 0.00 2.00 0.0160
1.00 0.00 -2.00 0.0140

loop_
_geom_angle_atom_site_label_1
_geom_angle_atom_site_label_2
_geom_angle_atom_site_label_3
_geom_angle
_geom_angle_site_symmetry_1
_geom_angle_site_symmetry_3
C1 Mn1 C2 88.22(10) . .
C1 Mn1 C3 90.43(10) . .
C2 Mn1 C3 86.00(10) . .
C1 Mn1 N7_1 94.12(9) . .
C2 Mn1 N7_1 96.15(9) . .
C3 Mn1 N7_1 175.02(9) . .
C1 Mn1 N1_1 97.98(9) . .
C2 Mn1 N1_1 171.98(9) . .
C3 Mn1 N1_1 98.97(9) . .
N7_1 Mn1 N1_1 78.41(7) . .
C1 Mn1 N1 178.31(10) . .
C2 Mn1 N1 90.41(10) . .
C3 Mn1 N1 90.46(9) . .
N7_1 Mn1 N1 85.05(8) . .
N1_1 Mn1 N1 83.30(8) . .
N2 N1 Mn1 118.84(16) . .
O1 C1 Mn1 175.9(2) . .
N3 N2 N1 177.4(2) . .
O2 C2 Mn1 177.3(2) . .
O3 C3 Mn1 175.2(2) . .
C6_1 N1_1 C2_1 116.74(19) . .
C6_1 N1_1 Mn1 128.50(15) . .
C2_1 N1_1 Mn1 112.36(14) . .
N1_1 C2_1 C3_1 122.9(2) . .
N1_1 C2_1 C8_1 114.15(19) . .
C3_1 C2_1 C8_1 123.0(2) . .
C2_1 C3_1 C4_1 120.4(2) . .
C2_1 C3_1 H3_1 119.8 . .
C4_1 C3_1 H3_1 119.8 . .
C5_1 C4_1 C3_1 115.8(2) . .
C5_1 C4_1 C1_2 121.4(2) . .
C3_1 C4_1 C1_2 122.8(2) . .
C6_1 C5_1 C4_1 121.3(2) . .
C6_1 C5_1 H5_1 119.3 . .
C4_1 C5_1 H5_1 119.3 . .
N1_1 C6_1 C5_1 122.6(2) . .
N1_1 C6_1 C13_1 119.57(19) . .
C5_1 C6_1 C13_1 117.7(2) . .
C12_1 N7_1 C8_1 118.32(19) . .
C12_1 N7_1 Mn1 126.43(15) . .
C8_1 N7_1 Mn1 115.12(15) . .
N7_1 C8_1 C9_1 121.6(2) . .
N7_1 C8_1 C2_1 114.58(19) . .
C9_1 C8_1 C2_1 123.6(2) . .
C10_1 C9_1 C8_1 119.3(2) . .
C10_1 C9_1 H9_1 120.4 . .
C8_1 C9_1 H9_1 120.4 . .
C9_1 C10_1 C11_1 119.2(2) . .
C9_1 C10_1 H10_1 120.4 . .
C11_1 C10_1 H10_1 120.4 . .
C10_1 C11_1 C12_1 118.8(2) . .
C10_1 C11_1 H11_1 120.6 . .
C12_1 C11_1 H11_1 120.6 . .
N7_1 C12_1 C11_1 122.8(2) . .
N7_1 C12_1 H12_1 118.6 . .
C11_1 C12_1 H12_1 118.6 . .
N14_1 C13_1 C18_1 123.9(2) . .
N14_1 C13_1 C6_1 115.6(2) . .
C18_1 C13_1 C6_1 120.4(2) . .
C13_1 N14_1 C15_1 116.7(2) . .
N14_1 C15_1 C16_1 123.8(2) . .
N14_1 C15_1 H15_1 118.1 . .
C16_1 C15_1 H15_1 118.1 . .
C17_1 C16_1 C15_1 118.7(2) . .
C17_1 C16_1 H16_1 120.7 . .
C15_1 C16_1 H16_1 120.7 . .
C16_1 C17_1 C18_1 118.8(2) . .
C16_1 C17_1 H17_1 120.6 . .
C18_1 C17_1 H17_1 120.6 . .
C13_1 C18_1 C17_1 118.1(2) . .
C13_1 C18_1 H18_1 120.9 . .
C17_1 C18_1 H18_1 120.9 . .
C6_2 C1_2 C2_2 117.4(2) . .
C6_2 C1_2 C4_1 120.8(2) . .
C2_2 C1_2 C4_1 121.9(2) . .
C3_2 C2_2 C1_2 121.5(2) . .
C3_2 C2_2 H2_2 119.3 . .
C1_2 C2_2 H2_2 119.3 . .
C2_2 C3_2 C4_2 121.0(2) . .
C2_2 C3_2 H3_2 119.5 . .
C4_2 C3_2 H3_2 119.5 . .
N1_3 C4_2 C3_2 120.36(19) . .
N1_3 C4_2 C5_2 122.0(2) . .
C3_2 C4_2 C5_2 117.6(2) . .
C6_2 C5_2 C4_2 120.8(2) . .
C6_2 C5_2 H5_2 119.6 . .
C4_2 C5_2 H5_2 119.6 . .
C5_2 C6_2 C1_2 121.6(2) . .
C5_2 C6_2 H6_2 119.2 . .
C1_2 C6_2 H6_2 119.2 . .
C4_2 N1_3 C2_3 118.55(18) . .
C4_2 N1_3 C6_3 118.02(18) . .
C2_3 N1_3 C6_3 110.76(18) . .
N1_3 C2_3 C3_3 109.53(19) . .
N1_3 C2_3 H2A_3 109.8 . .
C3_3 C2_3 H2A_3 109.8 . .
N1_3 C2_3 H2AB_3 109.8 . .
C3_3 C2_3 H2AB_3 109.8 . .
H2A_3 C2_3 H2AB_3 108.2 . .
O4_3 C3_3 C2_3 111.5(2) . .
O4_3 C3_3 H3A_3 109.3 . .
C2_3 C3_3 H3A_3 109.3 . .
O4_3 C3_3 H3AB_3 109.3 . .
C2_3 C3_3 H3AB_3 109.3 . .
H3A_3 C3_3 H3AB_3 108.0 . .
C5_3 O4_3 C3_3 110.17(18) . .
O4_3 C5_3 C6_3 112.06(19) . .
O4_3 C5_3 H5A_3 109.2 . .
C6_3 C5_3 H5A_3 109.2 . .
O4_3 C5_3 H5AB_3 109.2 . .
C6_3 C5_3 H5AB_3 109.2 . .
H5A_3 C5_3 H5AB_3 107.9 . .
N1_3 C6_3 C5_3 109.75(19) . .
N1_3 C6_3 H6A_3 109.7 . .
C5_3 C6_3 H6A_3 109.7 . .
N1_3 C6_3 H6AB_3 109.7 . .
C5_3 C6_3 H6AB_3 109.7 . .
H6A_3 C6_3 H6AB_3 108.2 . .
Cl2_4 C1_4 Cl4_4 110.11(14) . .
Cl2_4 C1_4 Cl3_4 110.59(14) . .
Cl4_4 C1_4 Cl3_4 110.03(15) . .
Cl2_4 C1_4 H1_4 108.7 . .
Cl4_4 C1_4 H1_4 108.7 . .
Cl3_4 C1_4 H1_4 108.7 . .

loop_
_geom_bond_atom_site_label_1
_geom_bond_atom_site_label_2
_geom_bond_distance
_geom_bond_site_symmetry_2
Mn1 C1 1.797(3) .
Mn1 C2 1.802(2) .
Mn1 C3 1.826(2) .
Mn1 N7_1 2.0360(19) .
Mn1 N1_1 2.0790(19) .
Mn1 N1 2.097(2) .
N1 N2 1.200(3) .
O1 C1 1.151(3) .
N2 N3 1.155(3) .
O2 C2 1.146(3) .
O3 C3 1.139(3) .
N1_1 C6_1 1.350(3) .
N1_1 C2_1 1.364(3) .
C2_1 C3_1 1.382(3) .
C2_1 C8_1 1.475(3) .
C3_1 C4_1 1.402(3) .
C3_1 H3_1 0.9500 .
C4_1 C5_1 1.394(3) .
C4_1 C1_2 1.475(3) .
C5_1 C6_1 1.379(3) .
C5_1 H5_1 0.9500 .
C6_1 C13_1 1.493(3) .
N7_1 C12_1 1.345(3) .
N7_1 C8_1 1.353(3) .
C8_1 C9_1 1.392(3) .
C9_1 C10_1 1.381(3) .
C9_1 H9_1 0.9500 .
C10_1 C11_1 1.382(3) .
C10_1 H10_1 0.9500 .
C11_1 C12_1 1.383(3) .
C11_1 H11_1 0.9500 .
C12_1 H12_1 0.9500 .
C13_1 N14_1 1.337(3) .
C13_1 C18_1 1.389(3) .
N14_1 C15_1 1.341(3) .
C15_1 C16_1 1.382(4) .
C15_1 H15_1 0.9500 .
C16_1 C17_1 1.380(4) .
C16_1 H16_1 0.9500 .
C17_1 C18_1 1.391(3) .
C17_1 H17_1 0.9500 .
C18_1 H18_1 0.9500 .
C1_2 C6_2 1.396(3) .
C1_2 C2_2 1.401(3) .
C2_2 C3_2 1.381(3) .
C2_2 H2_2 0.9500 .
C3_2 C4_2 1.402(3) .
C3_2 H3_2 0.9500 .
C4_2 N1_3 1.400(3) .
C4_2 C5_2 1.406(3) .
C5_2 C6_2 1.383(3) .
C5_2 H5_2 0.9500 .
C6_2 H6_2 0.9500 .
N1_3 C2_3 1.451(3) .
N1_3 C6_3 1.465(3) .
C2_3 C3_3 1.518(3) .
C2_3 H2A_3 0.9900 .
C2_3 H2AB_3 0.9900 .
C3_3 O4_3 1.424(3) .
C3_3 H3A_3 0.9900 .
C3_3 H3AB_3 0.9900 .
O4_3 C5_3 1.423(3) .
C5_3 C6_3 1.511(3) .
C5_3 H5A_3 0.9900 .
C5_3 H5AB_3 0.9900 .
C6_3 H6A_3 0.9900 .
C6_3 H6AB_3 0.9900 .
C1_4 Cl2_4 1.759(3) .
C1_4 Cl4_4 1.769(3) .
C1_4 Cl3_4 1.770(3) .
C1_4 H1_4 1.0000 .
